data_1566814
loop_
_publ_author_name
'Tang, Qi'
'Shi, Xiaodong'
'Richardson, David'
'Wojtas, Lukasz'
'Shan, Chuan'
'He, Ying'
'Lan, Yu'
'Yuan, Teng'
'Ye, Xiaohan'
'Li, Shi-Jun'
'Zhao, Kai'

_publ_section_title
;
 Design and Synthesis of Stable Four-Coordinated Benzotriazole-Borane with
 Tunable Fluorescence Emission
;
_journal_name_full 'Chemical Science'
_journal_paper_doi 10.1039/D2SC01103D
_journal_year 2022
_chemical_formula_moiety 'C24 H14 B F6 N3 O4'
_chemical_formula_sum 'C24 H14 B F6 N3 O4'
_chemical_formula_weight 533.19
_space_group_crystal_system monoclinic
_space_group_IT_number 14
_space_group_name_Hall '-P 2ybc'
_space_group_name_H-M_alt 'P 1 21/c 1'
_atom_sites_solution_hydrogens geom
_audit_creation_date 2021-10-07
_audit_creation_method
;
Olex2 1.5
(compiled 2021.08.20 svn.r13c46975 for OlexSys, GUI svn.r6405)
;
_audit_update_record
;
2021-10-07 deposited with the CCDC.	2022-04-18 downloaded from the CCDC.
;
_cell_angle_alpha 90
_cell_angle_beta 114.593(2)
_cell_angle_gamma 90
_cell_formula_units_Z 4
_cell_length_a 11.8628(5)
_cell_length_b 19.2303(8)
_cell_length_c 11.1122(4)
_cell_measurement_reflns_used 9867
_cell_measurement_temperature 100.00
_cell_measurement_theta_max 79.77
_cell_measurement_theta_min 2.30
_cell_volume 2305.02(16)
_computing_cell_refinement 'SAINT V8.40B (?, 2016)'
_computing_data_reduction 'SAINT V8.40B (?, 2016)'
_computing_molecular_graphics 'Olex2 1.5 (Dolomanov et al., 2009)'
_computing_publication_material 'Olex2 1.5 (Dolomanov et al., 2009)'
_computing_structure_refinement 'XL  (Sheldrick, 2008)'
_diffrn_ambient_temperature 100.00
_diffrn_measured_fraction_theta_full 0.996
_diffrn_measured_fraction_theta_max 0.975
_diffrn_measurement_device_type 'Bruker D8 Venture Photon-II CMOS'
_diffrn_measurement_method 'omega scans'
_diffrn_radiation_monochromator mirrors
_diffrn_radiation_type CuK\a
_diffrn_radiation_wavelength 1.54178
_diffrn_reflns_av_R_equivalents 0.0412
_diffrn_reflns_av_unetI/netI 0.0141
_diffrn_reflns_Laue_measured_fraction_full 0.996
_diffrn_reflns_Laue_measured_fraction_max 0.975
_diffrn_reflns_limit_h_max 14
_diffrn_reflns_limit_h_min 0
_diffrn_reflns_limit_k_max 0
_diffrn_reflns_limit_k_min -24
_diffrn_reflns_limit_l_max 12
_diffrn_reflns_limit_l_min -14
_diffrn_reflns_number 4921
_diffrn_reflns_point_group_measured_fraction_full 0.996
_diffrn_reflns_point_group_measured_fraction_max 0.975
_diffrn_reflns_theta_full 67.679
_diffrn_reflns_theta_max 80.225
_diffrn_reflns_theta_min 4.098
_diffrn_source 'INCOATEC Imus micro-focus source'
_diffrn_source_current 1.0
_diffrn_source_power 0.05
_diffrn_source_voltage 50.0
_diffrn_standards_number 0
_exptl_absorpt_coefficient_mu 1.203
_exptl_absorpt_correction_T_max 1
_exptl_absorpt_correction_T_min 0.792280
_exptl_absorpt_correction_type multi-scan
_exptl_absorpt_process_details
;
 TWINABS-2012/1 (Bruker,2012) was used for absorption correction.
 
For component 1:
 wR2(int) was 0.1076 before and 0.0562 after correction.
 
For component 2:
 wR2(int) was 0.1386 before and 0.0624 after correction.
 The Ratio of minimum to maximum transmission is 0.79.

Final HKLF 4 output contains 82547 reflections, Rint = 0.0412
 (65319 with I > 3sig(I), Rint = 0.0395)
;
_exptl_crystal_density_diffrn 1.536
_exptl_crystal_description block
_exptl_crystal_F_000 1080
_exptl_crystal_size_max 0.4
_exptl_crystal_size_mid 0.2
_exptl_crystal_size_min 0.1
_refine_diff_density_max 0.317
_refine_diff_density_min -0.286
_refine_diff_density_rms 0.043
_refine_ls_extinction_method none
_refine_ls_goodness_of_fit_ref 1.048
_refine_ls_hydrogen_treatment constr
_refine_ls_matrix_type full
_refine_ls_number_parameters 343
_refine_ls_number_reflns 4921
_refine_ls_number_restraints 0
_refine_ls_restrained_S_all 1.048
_refine_ls_R_factor_all 0.0375
_refine_ls_R_factor_gt 0.0350
_refine_ls_shift/su_max 0.001
_refine_ls_shift/su_mean 0.000
_refine_ls_structure_factor_coef Fsqd
_refine_ls_weighting_details 'w=1/[\s^2^(Fo^2^)+(0.0369P)^2^+1.2676P] where P=(Fo^2^+2Fc^2^)/3'
_refine_ls_weighting_scheme calc
_refine_ls_wR_factor_gt 0.0845
_refine_ls_wR_factor_ref 0.0864
_reflns_Friedel_coverage 0.000
_reflns_number_gt 4649
_reflns_number_total 4921
_reflns_threshold_expression 'I > 2\s(I)'
_cod_data_source_file d2sc01103d2.cif
_cod_data_source_block n3_44
_cod_database_code 1566814
_shelx_shelxl_version_number 2018/3
_shelx_space_group_comment
;
The symmetry employed for this shelxl refinement is uniquely defined
by the following loop, which should always be used as a source of
symmetry information in preference to the above space-group names.
They are only intended as comments.
;
_shelx_estimated_absorpt_t_max 0.889
_shelx_estimated_absorpt_t_min 0.645
_olex2_refinement_description
;
1. Fixed Uiso
 At 1.2 times of:
  All C(H) groups
2.a Aromatic/amide H refined with riding coordinates:
 C3(H3), C10(H10), C11(H11), C12(H12), C28(H28), C29(H29), C30(H30), C31(H31),
 C32(H32), C34(H34), C35(H35), C36(H36), C37(H37), C38(H38)
;
_olex2_submission_special_instructions 'No special instructions were received'

loop_
_space_group_symop_operation_xyz
'x, y, z'
'-x, y+1/2, -z+1/2'
'-x, -y, -z'
'x, -y-1/2, z-1/2'

loop_
_atom_site_label
_atom_site_type_symbol
_atom_site_fract_x
_atom_site_fract_y
_atom_site_fract_z
_atom_site_U_iso_or_equiv
_atom_site_adp_type
_atom_site_occupancy
_atom_site_site_symmetry_order
_atom_site_calc_flag
_atom_site_refinement_flags_posn
_atom_site_refinement_flags_adp
_atom_site_refinement_flags_occupancy
_atom_site_disorder_assembly
_atom_site_disorder_group
B1 B 0.72744(12) 0.56059(7) 0.24967(13) 0.0164(2) Uani 1 1 d . . . . .
C2 C 0.85325(11) 0.58188(6) 0.37751(11) 0.0168(2) Uani 1 1 d . . . . .
C3 C 0.88723(11) 0.55139(6) 0.49793(11) 0.0178(2) Uani 1 1 d . . . . .
H3 H 0.963874 0.564443 0.567521 0.021 Uiso 1 1 calc R U . . .
C4 C 0.81149(11) 0.49978(6) 0.52472(11) 0.0174(2) Uani 1 1 d . . . . .
C5 C 0.69958(11) 0.48133(6) 0.42044(11) 0.0164(2) Uani 1 1 d . . . . .
N6 N 0.65534(9) 0.50506(5) 0.29419(9) 0.0168(2) Uani 1 1 d . . . . .
N7 N 0.54762(9) 0.47620(5) 0.22023(10) 0.0188(2) Uani 1 1 d . . . . .
N8 N 0.52219(9) 0.43374(5) 0.30104(10) 0.0182(2) Uani 1 1 d . . . . .
C9 C 0.61423(11) 0.43455(6) 0.42776(11) 0.0175(2) Uani 1 1 d . . . . .
C10 C 0.63674(12) 0.39962(6) 0.54710(12) 0.0201(2) Uani 1 1 d . . . . .
H10 H 0.580099 0.367083 0.555335 0.024 Uiso 1 1 calc R U . . .
C11 C 0.74771(12) 0.41647(6) 0.65112(12) 0.0211(2) Uani 1 1 d . . . . .
H11 H 0.767963 0.393895 0.733572 0.025 Uiso 1 1 calc R U . . .
C12 C 0.83323(12) 0.46548(6) 0.64213(12) 0.0202(2) Uani 1 1 d . . . . .
H12 H 0.907184 0.475044 0.718366 0.024 Uiso 1 1 calc R U . . .
O13 O 0.64118(8) 0.61895(4) 0.18306(8) 0.01789(17) Uani 1 1 d . . . . .
C14 C 0.57444(11) 0.64891(6) 0.23703(12) 0.0196(2) Uani 1 1 d . . . . .
O15 O 0.57803(9) 0.64061(5) 0.34555(10) 0.0287(2) Uani 1 1 d . . . . .
C16 C 0.47967(12) 0.69848(7) 0.13603(14) 0.0258(3) Uani 1 1 d . . . . .
F17 F 0.53426(8) 0.74482(4) 0.08918(9) 0.0338(2) Uani 1 1 d . . . . .
F18 F 0.41532(9) 0.73299(5) 0.18980(10) 0.0467(3) Uani 1 1 d . . . . .
F19 F 0.39979(8) 0.66301(5) 0.03188(9) 0.0403(2) Uani 1 1 d . . . . .
O20 O 0.74775(8) 0.53200(4) 0.13577(8) 0.01795(17) Uani 1 1 d . . . . .
C21 C 0.80144(11) 0.47227(6) 0.13992(12) 0.0194(2) Uani 1 1 d . . . . .
O22 O 0.83696(9) 0.42991(5) 0.22719(9) 0.0285(2) Uani 1 1 d . . . . .
C23 C 0.81551(13) 0.46151(7) 0.00956(13) 0.0254(3) Uani 1 1 d . . . . .
F24 F 0.70549(8) 0.45968(5) -0.09333(8) 0.0356(2) Uani 1 1 d . . . . .
F25 F 0.87401(10) 0.40257(5) 0.01064(9) 0.0440(2) Uani 1 1 d . . . . .
F26 F 0.87918(10) 0.51348(5) -0.01147(10) 0.0442(2) Uani 1 1 d . . . . .
C27 C 0.93576(11) 0.63617(6) 0.36137(12) 0.0175(2) Uani 1 1 d . . . . .
C28 C 0.92251(11) 0.65753(6) 0.23555(12) 0.0212(2) Uani 1 1 d . . . . .
H28 H 0.859691 0.637064 0.159306 0.025 Uiso 1 1 calc R U . . .
C29 C 0.99940(13) 0.70809(7) 0.21982(13) 0.0256(3) Uani 1 1 d . . . . .
H29 H 0.988976 0.721174 0.133373 0.031 Uiso 1 1 calc R U . . .
C30 C 1.09094(13) 0.73949(7) 0.32908(14) 0.0262(3) Uani 1 1 d . . . . .
H30 H 1.142567 0.774430 0.318217 0.031 Uiso 1 1 calc R U . . .
C31 C 1.10596(12) 0.71900(7) 0.45488(13) 0.0242(3) Uani 1 1 d . . . . .
H31 H 1.168989 0.739786 0.530542 0.029 Uiso 1 1 calc R U . . .
C32 C 1.02980(11) 0.66847(6) 0.47103(12) 0.0207(2) Uani 1 1 d . . . . .
H32 H 1.041345 0.655424 0.557850 0.025 Uiso 1 1 calc R U . . .
C33 C 0.41124(11) 0.39253(6) 0.25146(12) 0.0190(2) Uani 1 1 d . . . . .
C34 C 0.38343(12) 0.35260(7) 0.13907(12) 0.0231(3) Uani 1 1 d . . . . .
H34 H 0.434285 0.354024 0.091917 0.028 Uiso 1 1 calc R U . . .
C35 C 0.27910(13) 0.31039(7) 0.09719(13) 0.0275(3) Uani 1 1 d . . . . .
H35 H 0.258729 0.281849 0.021221 0.033 Uiso 1 1 calc R U . . .
C36 C 0.20439(13) 0.30966(7) 0.16569(14) 0.0286(3) Uani 1 1 d . . . . .
H36 H 0.132663 0.281017 0.135782 0.034 Uiso 1 1 calc R U . . .
C37 C 0.23386(13) 0.35050(7) 0.27746(15) 0.0285(3) Uani 1 1 d . . . . .
H37 H 0.182136 0.349831 0.323656 0.034 Uiso 1 1 calc R U . . .
C38 C 0.33856(12) 0.39234(7) 0.32216(13) 0.0230(3) Uani 1 1 d . . . . .
H38 H 0.359960 0.420144 0.399203 0.028 Uiso 1 1 calc R U . . .

loop_
_atom_site_aniso_label
_atom_site_aniso_U_11
_atom_site_aniso_U_22
_atom_site_aniso_U_33
_atom_site_aniso_U_23
_atom_site_aniso_U_13
_atom_site_aniso_U_12
B1 0.0167(6) 0.0186(6) 0.0142(6) 0.0019(5) 0.0067(5) 0.0013(5)
C2 0.0152(5) 0.0176(5) 0.0177(5) -0.0011(4) 0.0070(4) 0.0019(4)
C3 0.0156(5) 0.0200(6) 0.0159(5) -0.0015(4) 0.0046(4) 0.0019(4)
C4 0.0184(6) 0.0182(5) 0.0151(5) 0.0002(4) 0.0066(4) 0.0036(4)
C5 0.0185(6) 0.0178(5) 0.0138(5) 0.0019(4) 0.0076(4) 0.0029(4)
N6 0.0156(5) 0.0192(5) 0.0135(4) 0.0009(4) 0.0040(4) -0.0001(4)
N7 0.0176(5) 0.0209(5) 0.0169(5) 0.0017(4) 0.0060(4) -0.0016(4)
N8 0.0182(5) 0.0199(5) 0.0162(5) 0.0019(4) 0.0071(4) -0.0008(4)
C9 0.0184(6) 0.0188(6) 0.0161(5) -0.0002(4) 0.0079(4) 0.0012(4)
C10 0.0258(6) 0.0194(6) 0.0187(6) 0.0020(4) 0.0129(5) 0.0018(5)
C11 0.0282(7) 0.0221(6) 0.0152(5) 0.0032(4) 0.0112(5) 0.0054(5)
C12 0.0222(6) 0.0223(6) 0.0147(5) -0.0005(4) 0.0064(5) 0.0032(5)
O13 0.0172(4) 0.0201(4) 0.0164(4) 0.0024(3) 0.0069(3) 0.0022(3)
C14 0.0165(6) 0.0207(6) 0.0220(6) -0.0002(4) 0.0084(5) -0.0006(4)
O15 0.0328(5) 0.0333(5) 0.0267(5) 0.0030(4) 0.0189(4) 0.0061(4)
C16 0.0181(6) 0.0258(6) 0.0294(7) -0.0006(5) 0.0058(5) 0.0035(5)
F17 0.0342(5) 0.0228(4) 0.0371(5) 0.0091(3) 0.0075(4) 0.0028(3)
F18 0.0355(5) 0.0539(6) 0.0519(6) 0.0033(5) 0.0192(4) 0.0254(4)
F19 0.0246(4) 0.0354(5) 0.0403(5) -0.0012(4) -0.0071(4) -0.0010(3)
O20 0.0195(4) 0.0191(4) 0.0154(4) 0.0002(3) 0.0074(3) 0.0013(3)
C21 0.0157(5) 0.0217(6) 0.0176(5) -0.0022(4) 0.0038(4) 0.0001(4)
O22 0.0341(5) 0.0265(5) 0.0198(4) 0.0029(4) 0.0060(4) 0.0095(4)
C23 0.0258(7) 0.0277(7) 0.0249(6) -0.0010(5) 0.0127(5) 0.0059(5)
F24 0.0350(5) 0.0509(5) 0.0167(4) -0.0052(3) 0.0065(3) 0.0075(4)
F25 0.0560(6) 0.0435(5) 0.0361(5) 0.0000(4) 0.0228(4) 0.0268(4)
F26 0.0500(6) 0.0488(6) 0.0519(6) -0.0040(4) 0.0392(5) -0.0071(4)
C27 0.0150(5) 0.0167(5) 0.0208(6) 0.0004(4) 0.0074(4) 0.0029(4)
C28 0.0194(6) 0.0221(6) 0.0205(6) 0.0008(5) 0.0066(5) -0.0012(5)
C29 0.0258(7) 0.0265(7) 0.0258(6) 0.0038(5) 0.0122(5) -0.0019(5)
C30 0.0225(6) 0.0236(6) 0.0343(7) 0.0011(5) 0.0135(5) -0.0027(5)
C31 0.0180(6) 0.0238(6) 0.0278(7) -0.0044(5) 0.0065(5) -0.0021(5)
C32 0.0184(6) 0.0213(6) 0.0214(6) -0.0010(5) 0.0073(5) 0.0017(4)
C33 0.0181(6) 0.0173(5) 0.0194(6) 0.0023(4) 0.0056(5) -0.0010(4)
C34 0.0239(6) 0.0267(6) 0.0169(6) 0.0016(5) 0.0067(5) -0.0013(5)
C35 0.0284(7) 0.0257(7) 0.0211(6) -0.0004(5) 0.0031(5) -0.0041(5)
C36 0.0233(7) 0.0249(7) 0.0313(7) 0.0029(5) 0.0051(5) -0.0068(5)
C37 0.0242(7) 0.0280(7) 0.0361(7) 0.0011(6) 0.0154(6) -0.0031(5)
C38 0.0232(6) 0.0212(6) 0.0262(6) -0.0017(5) 0.0118(5) -0.0007(5)

loop_
_atom_type_symbol
_atom_type_description
_atom_type_scat_dispersion_real
_atom_type_scat_dispersion_imag
_atom_type_scat_source
C C 0.0181 0.0091 'International Tables Vol C Tables 4.2.6.8 and 6.1.1.4'
H H 0.0000 0.0000 'International Tables Vol C Tables 4.2.6.8 and 6.1.1.4'
B B 0.0090 0.0039 'International Tables Vol C Tables 4.2.6.8 and 6.1.1.4'
F F 0.0727 0.0534 'International Tables Vol C Tables 4.2.6.8 and 6.1.1.4'
N N 0.0311 0.0180 'International Tables Vol C Tables 4.2.6.8 and 6.1.1.4'
O O 0.0492 0.0322 'International Tables Vol C Tables 4.2.6.8 and 6.1.1.4'

loop_
_geom_angle_atom_site_label_1
_geom_angle_atom_site_label_2
_geom_angle_atom_site_label_3
_geom_angle
_geom_angle_site_symmetry_1
_geom_angle_site_symmetry_3
_geom_angle_publ_flag
N6 B1 C2 108.53(9) . . ?
O13 B1 C2 115.76(10) . . ?
O13 B1 N6 108.46(9) . . ?
O20 B1 C2 114.90(10) . . ?
O20 B1 N6 108.57(9) . . ?
O20 B1 O13 100.16(9) . . ?
C3 C2 B1 122.64(11) . . ?
C3 C2 C27 118.65(11) . . ?
C27 C2 B1 118.70(10) . . ?
C2 C3 H3 118.6 . . ?
C2 C3 C4 122.81(11) . . ?
C4 C3 H3 118.6 . . ?
C5 C4 C3 117.37(10) . . ?
C12 C4 C3 129.04(11) . . ?
C12 C4 C5 113.58(11) . . ?
N6 C5 C4 126.71(11) . . ?
N6 C5 C9 107.60(10) . . ?
C9 C5 C4 125.69(11) . . ?
C5 N6 B1 121.83(10) . . ?
N7 N6 B1 127.05(9) . . ?
N7 N6 C5 111.12(10) . . ?
N6 N7 N8 105.60(9) . . ?
N7 N8 C9 112.04(10) . . ?
N7 N8 C33 120.42(10) . . ?
C9 N8 C33 127.52(10) . . ?
C5 C9 C10 120.60(11) . . ?
N8 C9 C5 103.64(10) . . ?
N8 C9 C10 135.73(11) . . ?
C9 C10 H10 122.7 . . ?
C11 C10 C9 114.64(11) . . ?
C11 C10 H10 122.7 . . ?
C10 C11 H11 118.1 . . ?
C10 C11 C12 123.89(11) . . ?
C12 C11 H11 118.1 . . ?
C4 C12 C11 121.58(11) . . ?
C4 C12 H12 119.2 . . ?
C11 C12 H12 119.2 . . ?
C14 O13 B1 121.65(9) . . ?
O13 C14 C16 109.58(10) . . ?
O15 C14 O13 128.82(12) . . ?
O15 C14 C16 121.57(11) . . ?
F17 C16 C14 111.89(10) . . ?
F17 C16 F19 106.75(11) . . ?
F18 C16 C14 111.28(11) . . ?
F18 C16 F17 107.86(11) . . ?
F18 C16 F19 108.15(11) . . ?
F19 C16 C14 110.70(11) . . ?
C21 O20 B1 122.99(9) . . ?
O20 C21 C23 109.12(10) . . ?
O22 C21 O20 128.89(12) . . ?
O22 C21 C23 121.99(11) . . ?
F24 C23 C21 111.13(11) . . ?
F24 C23 F26 107.13(11) . . ?
F25 C23 C21 111.56(11) . . ?
F25 C23 F24 107.91(11) . . ?
F25 C23 F26 108.08(11) . . ?
F26 C23 C21 110.86(11) . . ?
C28 C27 C2 121.20(11) . . ?
C28 C27 C32 116.95(11) . . ?
C32 C27 C2 121.85(11) . . ?
C27 C28 H28 119.3 . . ?
C29 C28 C27 121.48(12) . . ?
C29 C28 H28 119.3 . . ?
C28 C29 H29 119.7 . . ?
C30 C29 C28 120.63(12) . . ?
C30 C29 H29 119.7 . . ?
C29 C30 H30 120.6 . . ?
C29 C30 C31 118.88(12) . . ?
C31 C30 H30 120.6 . . ?
C30 C31 H31 119.7 . . ?
C32 C31 C30 120.68(12) . . ?
C32 C31 H31 119.7 . . ?
C27 C32 H32 119.3 . . ?
C31 C32 C27 121.37(12) . . ?
C31 C32 H32 119.3 . . ?
C34 C33 N8 119.27(11) . . ?
C34 C33 C38 122.59(12) . . ?
C38 C33 N8 118.09(11) . . ?
C33 C34 H34 120.9 . . ?
C33 C34 C35 118.12(12) . . ?
C35 C34 H34 120.9 . . ?
C34 C35 H35 119.8 . . ?
C36 C35 C34 120.37(13) . . ?
C36 C35 H35 119.8 . . ?
C35 C36 H36 119.8 . . ?
C37 C36 C35 120.35(12) . . ?
C37 C36 H36 119.8 . . ?
C36 C37 H37 119.9 . . ?
C36 C37 C38 120.28(13) . . ?
C38 C37 H37 119.9 . . ?
C33 C38 H38 120.9 . . ?
C37 C38 C33 118.28(12) . . ?
C37 C38 H38 120.9 . . ?

loop_
_geom_bond_atom_site_label_1
_geom_bond_atom_site_label_2
_geom_bond_distance
_geom_bond_site_symmetry_2
_geom_bond_publ_flag
B1 C2 1.6273(17) . ?
B1 N6 1.5713(16) . ?
B1 O13 1.4913(15) . ?
B1 O20 1.4887(15) . ?
C2 C3 1.3594(17) . ?
C2 C27 1.4921(16) . ?
C3 H3 0.9500 . ?
C3 C4 1.4503(17) . ?
C4 C5 1.3966(16) . ?
C4 C12 1.3870(16) . ?
C5 N6 1.3561(14) . ?
C5 C9 1.3818(17) . ?
N6 N7 1.3199(14) . ?
N7 N8 1.3378(14) . ?
N8 C9 1.3768(15) . ?
N8 C33 1.4354(15) . ?
C9 C10 1.4094(16) . ?
C10 H10 0.9500 . ?
C10 C11 1.3811(18) . ?
C11 H11 0.9500 . ?
C11 C12 1.4184(18) . ?
C12 H12 0.9500 . ?
O13 C14 1.3090(15) . ?
C14 O15 1.1994(16) . ?
C14 C16 1.5435(17) . ?
C16 F17 1.3286(16) . ?
C16 F18 1.3265(16) . ?
C16 F19 1.3379(16) . ?
O20 C21 1.3048(15) . ?
C21 O22 1.2007(15) . ?
C21 C23 1.5396(17) . ?
C23 F24 1.3304(16) . ?
C23 F25 1.3266(15) . ?
C23 F26 1.3307(17) . ?
C27 C28 1.4019(17) . ?
C27 C32 1.4085(17) . ?
C28 H28 0.9500 . ?
C28 C29 1.3931(18) . ?
C29 H29 0.9500 . ?
C29 C30 1.3858(19) . ?
C30 H30 0.9500 . ?
C30 C31 1.391(2) . ?
C31 H31 0.9500 . ?
C31 C32 1.3884(18) . ?
C32 H32 0.9500 . ?
C33 C34 1.3839(17) . ?
C33 C38 1.3871(18) . ?
C34 H34 0.9500 . ?
C34 C35 1.3884(19) . ?
C35 H35 0.9500 . ?
C35 C36 1.388(2) . ?
C36 H36 0.9500 . ?
C36 C37 1.386(2) . ?
C37 H37 0.9500 . ?
C37 C38 1.3868(18) . ?
C38 H38 0.9500 . ?

loop_
_geom_torsion_atom_site_label_1
_geom_torsion_atom_site_label_2
_geom_torsion_atom_site_label_3
_geom_torsion_atom_site_label_4
_geom_torsion
_geom_torsion_site_symmetry_1
_geom_torsion_site_symmetry_2
_geom_torsion_site_symmetry_3
_geom_torsion_site_symmetry_4
_geom_torsion_publ_flag
B1 C2 C3 C4 -3.13(18) . . . . ?
B1 C2 C27 C28 -14.27(16) . . . . ?
B1 C2 C27 C32 165.44(11) . . . . ?
B1 N6 N7 N8 -178.61(10) . . . . ?
B1 O13 C14 O15 7.26(19) . . . . ?
B1 O13 C14 C16 -170.74(10) . . . . ?
B1 O20 C21 O22 3.9(2) . . . . ?
B1 O20 C21 C23 -175.94(10) . . . . ?
C2 B1 N6 C5 -0.91(14) . . . . ?
C2 B1 N6 N7 178.14(10) . . . . ?
C2 B1 O13 C14 -72.63(14) . . . . ?
C2 B1 O20 C21 67.14(14) . . . . ?
C2 C3 C4 C5 0.30(17) . . . . ?
C2 C3 C4 C12 -178.84(12) . . . . ?
C2 C27 C28 C29 -179.88(11) . . . . ?
C2 C27 C32 C31 -179.92(11) . . . . ?
C3 C2 C27 C28 164.68(11) . . . . ?
C3 C2 C27 C32 -15.60(17) . . . . ?
C3 C4 C5 N6 2.32(18) . . . . ?
C3 C4 C5 C9 -178.44(11) . . . . ?
C3 C4 C12 C11 179.39(11) . . . . ?
C4 C5 N6 B1 -1.80(18) . . . . ?
C4 C5 N6 N7 179.02(11) . . . . ?
C4 C5 C9 N8 -179.35(11) . . . . ?
C4 C5 C9 C10 -1.07(19) . . . . ?
C5 C4 C12 C11 0.22(17) . . . . ?
C5 N6 N7 N8 0.52(13) . . . . ?
C5 C9 C10 C11 0.18(17) . . . . ?
N6 B1 C2 C3 3.27(15) . . . . ?
N6 B1 C2 C27 -177.82(9) . . . . ?
N6 B1 O13 C14 49.58(14) . . . . ?
N6 B1 O20 C21 -54.55(14) . . . . ?
N6 C5 C9 N8 0.01(13) . . . . ?
N6 C5 C9 C10 178.29(10) . . . . ?
N6 N7 N8 C9 -0.52(13) . . . . ?
N6 N7 N8 C33 -178.77(10) . . . . ?
N7 N8 C9 C5 0.32(13) . . . . ?
N7 N8 C9 C10 -177.56(13) . . . . ?
N7 N8 C33 C34 50.46(16) . . . . ?
N7 N8 C33 C38 -132.13(12) . . . . ?
N8 C9 C10 C11 177.78(13) . . . . ?
N8 C33 C34 C35 176.65(11) . . . . ?
N8 C33 C38 C37 -177.54(11) . . . . ?
C9 C5 N6 B1 178.85(10) . . . . ?
C9 C5 N6 N7 -0.34(13) . . . . ?
C9 N8 C33 C34 -127.50(13) . . . . ?
C9 N8 C33 C38 49.91(17) . . . . ?
C9 C10 C11 C12 0.85(18) . . . . ?
C10 C11 C12 C4 -1.09(19) . . . . ?
C12 C4 C5 N6 -178.41(11) . . . . ?
C12 C4 C5 C9 0.83(17) . . . . ?
O13 B1 C2 C3 125.45(12) . . . . ?
O13 B1 C2 C27 -55.64(14) . . . . ?
O13 B1 N6 C5 -127.43(11) . . . . ?
O13 B1 N6 N7 51.62(15) . . . . ?
O13 B1 O20 C21 -168.11(10) . . . . ?
O13 C14 C16 F17 -55.46(14) . . . . ?
O13 C14 C16 F18 -176.21(11) . . . . ?
O13 C14 C16 F19 63.48(14) . . . . ?
O15 C14 C16 F17 126.37(13) . . . . ?
O15 C14 C16 F18 5.62(18) . . . . ?
O15 C14 C16 F19 -114.69(14) . . . . ?
O20 B1 C2 C3 -118.45(12) . . . . ?
O20 B1 C2 C27 60.46(14) . . . . ?
O20 B1 N6 C5 124.61(11) . . . . ?
O20 B1 N6 N7 -56.34(14) . . . . ?
O20 B1 O13 C14 163.22(10) . . . . ?
O20 C21 C23 F24 -61.91(14) . . . . ?
O20 C21 C23 F25 177.62(11) . . . . ?
O20 C21 C23 F26 57.11(14) . . . . ?
O22 C21 C23 F24 118.23(14) . . . . ?
O22 C21 C23 F25 -2.25(18) . . . . ?
O22 C21 C23 F26 -122.75(14) . . . . ?
C27 C2 C3 C4 177.96(10) . . . . ?
C27 C28 C29 C30 -0.8(2) . . . . ?
C28 C27 C32 C31 -0.19(17) . . . . ?
C28 C29 C30 C31 0.9(2) . . . . ?
C29 C30 C31 C32 -0.7(2) . . . . ?
C30 C31 C32 C27 0.35(19) . . . . ?
C32 C27 C28 C29 0.39(18) . . . . ?
C33 N8 C9 C5 178.42(11) . . . . ?
C33 N8 C9 C10 0.5(2) . . . . ?
C33 C34 C35 C36 1.09(19) . . . . ?
C34 C33 C38 C37 -0.22(19) . . . . ?
C34 C35 C36 C37 -0.7(2) . . . . ?
C35 C36 C37 C38 -0.2(2) . . . . ?
C36 C37 C38 C33 0.6(2) . . . . ?
C38 C33 C34 C35 -0.64(19) . . . . ?
